data_7233018
loop_
_publ_author_name
'Fan, Shuxiang'
'Kiyota, Yasuhiro'
'Iijima, Kodai'
'Ryo, Suho'
'Kawamoto, Tadashi'
'Le Gal, Yann'
'Lorcy, Dominique'
'Mori, Takehiko'

_publ_section_title
;
 Charge-transfer complexes of sulfur-rich acceptors derived from
 birhodanines
;
_journal_issue 35
_journal_name_full CrystEngComm
_journal_page_first 5227
_journal_paper_doi 10.1039/C9CE00952C
_journal_volume 21
_journal_year 2019
_chemical_formula_moiety 'C26 H20 N2 O2 S4'
_chemical_formula_sum 'C26 H20 N2 O2 S4'
_chemical_formula_weight 520.70
_space_group_IT_number 2
_space_group_name_Hall '-P 1'
_space_group_name_H-M_alt 'P -1'
_symmetry_cell_setting triclinic
_symmetry_Int_Tables_number 2
_symmetry_space_group_name_Hall '-P 1'
_symmetry_space_group_name_H-M 'P -1'
_atom_sites_solution_hydrogens geom
_atom_sites_solution_primary direct
_atom_sites_solution_secondary difmap
_audit_update_record
;
2019-06-18 deposited with the CCDC.    2019-07-04 downloaded from the CCDC.
;
_cell_angle_alpha 69.79(5)
_cell_angle_beta 76.82(4)
_cell_angle_gamma 89.71(6)
_cell_formula_units_Z 1
_cell_length_a 7.506(4)
_cell_length_b 7.856(7)
_cell_length_c 10.872(4)
_cell_measurement_reflns_used 25
_cell_measurement_temperature 298
_cell_measurement_theta_max 17.31
_cell_measurement_theta_min 15.18
_cell_volume 583.9(7)
_computing_cell_refinement WinAFC
_computing_data_collection WinAFC
_computing_data_reduction WinAFC
_computing_molecular_graphics 'CrystalStructure 4.0'
_computing_publication_material 'CrystalStructure 4.0 (Rigaku, 2010)'
_computing_structure_refinement 'SHELXL97 (Sheldrick, 2008)'
_computing_structure_solution 'Il Milione (Burla, et al., 2007)'
_diffrn_ambient_temperature 298
_diffrn_measured_fraction_theta_full 0.999
_diffrn_measured_fraction_theta_max 0.999
_diffrn_measurement_device_type 'Rigaku AFC7R'
_diffrn_measurement_method \w-2\q
_diffrn_radiation_type 'Mo K\a'
_diffrn_radiation_wavelength 0.71069
_diffrn_reflns_av_R_equivalents 0.0766
_diffrn_reflns_limit_h_max 10
_diffrn_reflns_limit_h_min -10
_diffrn_reflns_limit_k_max 11
_diffrn_reflns_limit_k_min -10
_diffrn_reflns_limit_l_max 15
_diffrn_reflns_limit_l_min -7
_diffrn_reflns_number 4001
_diffrn_reflns_theta_full 30.01
_diffrn_reflns_theta_max 30.01
_diffrn_standards_decay_% -0.618
_diffrn_standards_interval_count 150
_diffrn_standards_number 3
_exptl_absorpt_coefficient_mu 0.435
_exptl_absorpt_correction_type none
_exptl_crystal_colour colorless
_exptl_crystal_density_diffrn 1.481
_exptl_crystal_density_method 'not measured'
_exptl_crystal_description prismatic
_exptl_crystal_F_000 270.00
_exptl_crystal_size_max 0.200
_exptl_crystal_size_mid 0.200
_exptl_crystal_size_min 0.200
_refine_diff_density_max 0.390
_refine_diff_density_min -0.390
_refine_ls_extinction_method none
_refine_ls_goodness_of_fit_ref 1.017
_refine_ls_hydrogen_treatment constr
_refine_ls_number_parameters 154
_refine_ls_number_reflns 3417
_refine_ls_number_restraints 0
_refine_ls_R_factor_gt 0.0550
_refine_ls_shift/su_max 0.000
_refine_ls_structure_factor_coef Fsqd
_refine_ls_weighting_details 'w = 1/[\s^2^(Fo^2^)+(0.0990P)^2^+0.0467P] where P=(Fo^2^+2Fc^2^)/3'
_refine_ls_weighting_scheme calc
_refine_ls_wR_factor_ref 0.1732
_reflns_number_gt 2227
_reflns_number_total 3417
_reflns_threshold_expression F^2^>2.0\s(F^2^)
_cod_data_source_file c9ce00952c2.cif
_cod_data_source_block (pyrene)(SO-Et)
_cod_depositor_comments 'Adding full bibliography for 7233013--7233023.cif.'
_cod_original_cell_volume 583.8(7)
_cod_database_code 7233018

loop_
_symmetry_equiv_pos_site_id
_symmetry_equiv_pos_as_xyz
1 +X,+Y,+Z
2 -X,-Y,-Z

loop_
_atom_site_label
_atom_site_type_symbol
_atom_site_fract_x
_atom_site_fract_y
_atom_site_fract_z
_atom_site_U_iso_or_equiv
_atom_site_adp_type
_atom_site_occupancy
_atom_site_symmetry_multiplicity
_atom_site_calc_flag
_atom_site_refinement_flags
S1 S 0.31329(8) 0.62656(9) 0.37004(6) 0.0467(2) Uani 1.0 2 d .
S2 S 0.83835(9) 0.41869(10) 0.34529(7) 0.0567(3) Uani 1.0 2 d .
O1 O 0.3673(4) 0.7072(4) 0.1069(3) 0.0828(8) Uani 1.0 2 d .
N1 N 0.5970(3) 0.5702(3) 0.2046(2) 0.0493(5) Uani 1.0 2 d .
C1 C 0.4349(4) 1.1224(4) 0.2670(3) 0.0564(7) Uani 1.0 2 d .
C2 C 0.5862(4) 1.0360(4) 0.3159(3) 0.0471(5) Uani 1.0 2 d .
C3 C 0.7411(4) 1.0020(4) 0.2312(3) 0.0595(7) Uani 1.0 2 d .
C4 C 0.8834(5) 0.9187(4) 0.2836(4) 0.0652(8) Uani 1.0 2 d .
C5 C 0.8772(4) 0.8686(4) 0.4181(4) 0.0592(7) Uani 1.0 2 d .
C6 C 0.7256(4) 0.8980(3) 0.5075(3) 0.0478(6) Uani 1.0 2 d .
C7 C 0.7122(4) 0.8464(4) 0.6500(3) 0.0546(6) Uani 1.0 2 d .
C8 C 0.5780(3) 0.9830(3) 0.4557(3) 0.0422(5) Uani 1.0 2 d .
C9 C 0.4962(3) 0.5266(3) 0.4339(2) 0.0376(5) Uani 1.0 2 d .
C10 C 0.6445(3) 0.5062(3) 0.3256(3) 0.0417(5) Uani 1.0 2 d .
C11 C 0.4287(4) 0.6438(4) 0.2048(3) 0.0544(6) Uani 1.0 2 d .
C12 C 0.7126(4) 0.5576(5) 0.0787(3) 0.0618(7) Uani 1.0 2 d .
C13 C 0.8528(5) 0.7163(6) 0.0050(4) 0.0775(10) Uani 1.0 2 d .
H1 H 0.4390 1.1576 0.1754 0.0676 Uiso 1.0 2 calc R
H3 H 0.7485 1.0356 0.1392 0.0714 Uiso 1.0 2 calc R
H4 H 0.9855 0.8962 0.2261 0.0782 Uiso 1.0 2 calc R
H5 H 0.9757 0.8140 0.4504 0.0710 Uiso 1.0 2 calc R
H7 H 0.8080 0.7900 0.6852 0.0655 Uiso 1.0 2 calc R
H12A H 0.6347 0.5515 0.0202 0.0742 Uiso 1.0 2 calc R
H12B H 0.7746 0.4463 0.1004 0.0742 Uiso 1.0 2 calc R
H13A H 0.7927 0.8273 -0.0114 0.0930 Uiso 1.0 2 calc R
H13B H 0.9172 0.7079 -0.0795 0.0930 Uiso 1.0 2 calc R
H13C H 0.9383 0.7154 0.0587 0.0930 Uiso 1.0 2 calc R

loop_
_atom_site_aniso_label
_atom_site_aniso_U_11
_atom_site_aniso_U_22
_atom_site_aniso_U_33
_atom_site_aniso_U_12
_atom_site_aniso_U_13
_atom_site_aniso_U_23
S1 0.0415(3) 0.0554(4) 0.0408(3) 0.0113(3) -0.0117(3) -0.0130(3)
S2 0.0477(4) 0.0680(5) 0.0500(4) 0.0197(3) -0.0067(3) -0.0189(3)
O1 0.0756(14) 0.126(2) 0.0471(11) 0.0270(14) -0.0255(10) -0.0243(13)
N1 0.0467(11) 0.0622(13) 0.0370(10) 0.0037(9) -0.0071(8) -0.0172(9)
C1 0.0677(16) 0.0527(14) 0.0488(14) 0.0042(12) -0.0267(13) -0.0101(11)
C2 0.0532(13) 0.0398(12) 0.0459(12) 0.0014(10) -0.0139(10) -0.0111(9)
C3 0.0643(16) 0.0584(16) 0.0513(14) -0.0003(13) -0.0063(12) -0.0187(12)
C4 0.0603(16) 0.0589(17) 0.0692(19) 0.0053(14) -0.0010(14) -0.0233(15)
C5 0.0478(14) 0.0557(15) 0.0719(18) 0.0102(12) -0.0146(12) -0.0201(14)
C6 0.0469(12) 0.0398(12) 0.0551(14) 0.0022(10) -0.0160(11) -0.0124(11)
C7 0.0557(14) 0.0502(14) 0.0576(15) 0.0087(12) -0.0266(12) -0.0104(12)
C8 0.0437(12) 0.0341(11) 0.0470(12) 0.0008(9) -0.0133(9) -0.0104(9)
C9 0.0350(10) 0.0366(10) 0.0386(10) 0.0032(8) -0.0075(8) -0.0108(8)
C10 0.0403(11) 0.0424(12) 0.0392(11) 0.0029(9) -0.0055(9) -0.0131(9)
C11 0.0522(13) 0.0678(17) 0.0416(12) 0.0057(12) -0.0138(10) -0.0160(12)
C12 0.0641(17) 0.081(2) 0.0431(13) 0.0024(15) -0.0074(12) -0.0284(13)
C13 0.073(2) 0.098(3) 0.0483(15) -0.0054(18) 0.0035(14) -0.0203(16)

loop_
_atom_type_symbol
_atom_type_description
_atom_type_scat_dispersion_real
_atom_type_scat_dispersion_imag
_atom_type_scat_source
C C 0.0033 0.0016
;
International Tables for Crystallography
(1992, Vol. C, Tables 4.2.6.8 and 6.1.1.4)
;
H H 0.0000 0.0000
;
International Tables for Crystallography
(1992, Vol. C, Table 6.1.1.4)
;
N N 0.0061 0.0033
;
International Tables for Crystallography
(1992, Vol. C, Tables 4.2.6.8 and 6.1.1.4)
;
O O 0.0106 0.0060
;
International Tables for Crystallography
(1992, Vol. C, Tables 4.2.6.8 and 6.1.1.4)
;
S S 0.1246 0.1234
;
International Tables for Crystallography
(1992, Vol. C, Tables 4.2.6.8 and 6.1.1.4)
;

loop_
_geom_angle_atom_site_label_1
_geom_angle_atom_site_label_2
_geom_angle_atom_site_label_3
_geom_angle
_geom_angle_publ_flag
_geom_angle_site_symmetry_1
_geom_angle_site_symmetry_3
C9 S1 C11 91.37(13) yes . .
C10 N1 C11 116.7(3) yes . .
C10 N1 C12 123.1(3) yes . .
C11 N1 C12 120.2(3) yes . .
C2 C1 C7 121.5(3) yes . 2_676
C1 C2 C3 122.6(3) yes . .
C1 C2 C8 118.6(3) yes . .
C3 C2 C8 118.8(3) yes . .
C2 C3 C4 120.2(3) yes . .
C3 C4 C5 121.3(3) yes . .
C4 C5 C6 121.0(3) yes . .
C5 C6 C7 123.0(3) yes . .
C5 C6 C8 118.5(3) yes . .
C7 C6 C8 118.5(3) yes . .
C1 C7 C6 121.5(3) yes 2_676 .
C2 C8 C6 120.2(3) yes . .
C2 C8 C8 120.0(3) yes . 2_676
C6 C8 C8 119.8(3) yes . 2_676
S1 C9 C9 125.19(17) yes . 2_666
S1 C9 C10 110.96(17) yes . .
C9 C9 C10 123.9(2) yes 2_666 .
S2 C10 N1 123.93(19) yes . .
S2 C10 C9 125.63(19) yes . .
N1 C10 C9 110.4(2) yes . .
S1 C11 O1 124.4(3) yes . .
S1 C11 N1 110.5(2) yes . .
O1 C11 N1 125.0(3) yes . .
N1 C12 C13 112.4(4) yes . .
C2 C1 H1 119.233 no . .
C7 C1 H1 119.231 no 2_676 .
C2 C3 H3 119.906 no . .
C4 C3 H3 119.907 no . .
C3 C4 H4 119.328 no . .
C5 C4 H4 119.332 no . .
C4 C5 H5 119.504 no . .
C6 C5 H5 119.505 no . .
C1 C7 H7 119.242 no 2_676 .
C6 C7 H7 119.241 no . .
N1 C12 H12A 109.129 no . .
N1 C12 H12B 109.129 no . .
C13 C12 H12A 109.125 no . .
C13 C12 H12B 109.123 no . .
H12A C12 H12B 107.860 no . .
C12 C13 H13A 109.470 no . .
C12 C13 H13B 109.470 no . .
C12 C13 H13C 109.473 no . .
H13A C13 H13B 109.471 no . .
H13A C13 H13C 109.470 no . .
H13B C13 H13C 109.473 no . .

loop_
_geom_bond_atom_site_label_1
_geom_bond_atom_site_label_2
_geom_bond_distance
_geom_bond_publ_flag
_geom_bond_site_symmetry_2
S1 C9 1.741(3) yes .
S1 C11 1.766(3) yes .
S2 C10 1.633(3) yes .
O1 C11 1.203(4) yes .
N1 C10 1.366(4) yes .
N1 C11 1.387(4) yes .
N1 C12 1.479(4) yes .
C1 C2 1.432(5) yes .
C1 C7 1.337(4) yes 2_676
C2 C3 1.396(4) yes .
C2 C8 1.417(4) yes .
C3 C4 1.380(5) yes .
C4 C5 1.367(5) yes .
C5 C6 1.393(4) yes .
C6 C7 1.438(5) yes .
C6 C8 1.417(4) yes .
C8 C8 1.426(4) yes 2_676
C9 C9 1.366(4) yes 2_666
C9 C10 1.477(4) yes .
C12 C13 1.497(5) yes .
C1 H1 0.930 no .
C3 H3 0.930 no .
C4 H4 0.930 no .
C5 H5 0.930 no .
C7 H7 0.930 no .
C12 H12A 0.970 no .
C12 H12B 0.970 no .
C13 H13A 0.960 no .
C13 H13B 0.960 no .
C13 H13C 0.960 no .

loop_
_geom_contact_atom_site_label_1
_geom_contact_atom_site_label_2
_geom_contact_distance
_geom_contact_publ_flag
_geom_contact_site_symmetry_2
S1 S2 2.9390(17) no 2_666
S1 C10 3.198(3) no 2_666
S2 C9 3.194(3) no 2_666
S2 C12 3.088(4) no .
O1 C10 3.480(4) no .
O1 C12 2.837(5) no .
O1 C13 3.552(5) no .
C1 C8 2.816(4) no 2_676
C2 C5 2.794(5) no .
C2 C6 2.839(4) no 2_676
C3 C6 2.802(5) no .
C4 C8 2.774(4) no .
C7 C8 2.813(4) no 2_676
C10 C13 3.299(4) no .
C11 C13 3.344(5) no .
O1 C12 3.497(6) no 2_665
N1 C1 3.512(5) no 1_545
C1 N1 3.512(5) no 1_565
C4 C10 3.547(5) no .
C5 C7 3.597(5) no 2_776
C6 C9 3.523(5) no 2_666
C7 C5 3.597(5) no 2_776
C9 C6 3.523(5) no 2_666
C10 C4 3.547(5) no .
C12 O1 3.497(6) no 2_665
S2 H12B 2.7465 no .
S2 H13C 3.1042 no .
O1 H12A 2.5147 no .
O1 H13A 3.1714 no .
N1 H13A 2.6334 no .
N1 H13B 3.2894 no .
N1 H13C 2.7030 no .
C1 H3 2.6612 no .
C2 H4 3.2423 no .
C2 H7 3.2538 no 2_676
C3 H1 2.6631 no .
C3 H5 3.2279 no .
C5 H3 3.2285 no .
C5 H7 2.6759 no .
C6 H1 3.2591 no 2_676
C6 H4 3.2360 no .
C7 H5 2.6649 no .
C8 H1 3.2870 no .
C8 H3 3.2648 no .
C8 H5 3.2572 no .
C8 H7 3.2908 no .
C10 H12A 3.2338 no .
C10 H12B 2.6215 no .
C10 H13A 3.5795 no .
C10 H13C 3.1313 no .
C11 H12A 2.5546 no .
C11 H12B 3.2049 no .
C11 H13A 3.1365 no .
H1 H3 2.5082 no .
H1 H7 2.2459 no 2_676
H3 H4 2.2996 no .
H4 H5 2.2804 no .
H5 H7 2.5177 no .
H12A H13A 2.3550 no .
H12A H13B 2.2888 no .
H12A H13C 2.8047 no .
H12B H13A 2.8058 no .
H12B H13B 2.3418 no .
H12B H13C 2.3010 no .
S1 H4 3.5219 no 1_455
S1 H5 3.0321 no 1_455
S2 H5 2.9674 no 2_766
S2 H7 3.1264 no 2_766
S2 H13B 3.5005 no 2_765
O1 H1 2.8968 no 2_675
O1 H3 3.0506 no 2_675
O1 H4 3.4190 no 1_455
O1 H12A 2.8266 no 2_665
O1 H12B 3.2646 no 2_665
O1 H13C 3.3748 no 1_455
N1 H1 3.5963 no 1_545
C1 H12A 3.5747 no 1_565
C1 H12A 3.4334 no 2_675
C1 H12B 3.3215 no 1_565
C1 H13A 3.4918 no 2_675
C2 H12B 3.3457 no 1_565
C3 H12B 3.2686 no 1_565
C3 H13A 3.3200 no .
C3 H13B 3.1658 no 2_775
C3 H13C 3.5203 no .
C3 H13C 3.5231 no 2_775
C4 H7 3.4155 no 2_776
C4 H13A 3.3667 no 2_775
C4 H13B 3.1308 no 2_775
C4 H13C 3.3053 no .
C5 H5 3.5627 no 2_776
C5 H7 3.2876 no 2_776
C6 H5 3.4039 no 2_776
C7 H5 3.2684 no 2_776
C7 H13B 3.4696 no 1_556
C11 H7 3.5327 no 2_666
C11 H12A 3.4196 no 2_665
C12 H1 3.4634 no 1_545
C12 H1 3.3274 no 2_675
C12 H12A 3.2592 no 2_665
C12 H13B 3.4656 no 2_765
C13 H1 3.1969 no 2_675
C13 H3 3.3202 no .
C13 H3 3.3197 no 2_775
C13 H4 3.4961 no .
C13 H4 3.2275 no 2_775
C13 H7 3.4175 no 1_554
C13 H12B 3.2063 no 2_765
H1 O1 2.8968 no 2_675
H1 N1 3.5963 no 1_565
H1 C12 3.4634 no 1_565
H1 C12 3.3274 no 2_675
H1 C13 3.1969 no 2_675
H1 H12A 3.1444 no 1_565
H1 H12A 2.6864 no 2_675
H1 H12B 3.1620 no 1_565
H1 H13A 2.7352 no 2_675
H1 H13B 3.1359 no 2_675
H3 O1 3.0506 no 2_675
H3 C13 3.3202 no .
H3 C13 3.3197 no 2_775
H3 H12B 3.1071 no 1_565
H3 H13A 2.6589 no .
H3 H13A 3.4308 no 2_775
H3 H13B 3.0300 no 2_775
H3 H13C 3.1686 no .
H3 H13C 2.9688 no 2_775
H4 S1 3.5219 no 1_655
H4 O1 3.4190 no 1_655
H4 C13 3.4961 no .
H4 C13 3.2275 no 2_775
H4 H7 3.4306 no 2_776
H4 H13A 3.4259 no .
H4 H13A 2.7746 no 2_775
H4 H13B 2.9691 no 2_775
H4 H13C 2.7458 no .
H4 H13C 3.4510 no 2_775
H5 S1 3.0321 no 1_655
H5 S2 2.9674 no 2_766
H5 C5 3.5627 no 2_776
H5 C6 3.4039 no 2_776
H5 C7 3.2684 no 2_776
H5 H5 3.4937 no 2_776
H5 H7 3.2059 no 2_776
H7 S2 3.1264 no 2_766
H7 C4 3.4155 no 2_776
H7 C5 3.2876 no 2_776
H7 C11 3.5327 no 2_666
H7 C13 3.4175 no 1_556
H7 H4 3.4306 no 2_776
H7 H5 3.2059 no 2_776
H7 H12A 3.4082 no 1_556
H7 H13A 3.3870 no 1_556
H7 H13B 2.7284 no 1_556
H12A O1 2.8266 no 2_665
H12A C1 3.5747 no 1_545
H12A C1 3.4334 no 2_675
H12A C11 3.4196 no 2_665
H12A C12 3.2592 no 2_665
H12A H1 3.1444 no 1_545
H12A H1 2.6864 no 2_675
H12A H7 3.4082 no 1_554
H12A H12A 2.3665 no 2_665
H12B O1 3.2646 no 2_665
H12B C1 3.3215 no 1_545
H12B C2 3.3457 no 1_545
H12B C3 3.2686 no 1_545
H12B C13 3.2063 no 2_765
H12B H1 3.1620 no 1_545
H12B H3 3.1071 no 1_545
H12B H12B 3.5086 no 2_765
H12B H13B 2.6057 no 2_765
H12B H13C 3.0070 no 2_765
H13A C1 3.4918 no 2_675
H13A C3 3.3200 no .
H13A C4 3.3667 no 2_775
H13A H1 2.7352 no 2_675
H13A H3 2.6589 no .
H13A H3 3.4308 no 2_775
H13A H4 3.4259 no .
H13A H4 2.7746 no 2_775
H13A H7 3.3870 no 1_554
H13B S2 3.5005 no 2_765
H13B C3 3.1658 no 2_775
H13B C4 3.1308 no 2_775
H13B C7 3.4696 no 1_554
H13B C12 3.4656 no 2_765
H13B H1 3.1359 no 2_675
H13B H3 3.0300 no 2_775
H13B H4 2.9691 no 2_775
H13B H7 2.7284 no 1_554
H13B H12B 2.6057 no 2_765
H13B H13B 3.4982 no 2_765
H13B H13C 3.4413 no 2_765
H13C O1 3.3748 no 1_655
H13C C3 3.5203 no .
H13C C3 3.5231 no 2_775
H13C C4 3.3053 no .
H13C H3 3.1686 no .
H13C H3 2.9688 no 2_775
H13C H4 2.7458 no .
H13C H4 3.4510 no 2_775
H13C H12B 3.0070 no 2_765
H13C H13B 3.4413 no 2_765

loop_
_geom_torsion_atom_site_label_1
_geom_torsion_atom_site_label_2
_geom_torsion_atom_site_label_3
_geom_torsion_atom_site_label_4
_geom_torsion
_geom_torsion_publ_flag
_geom_torsion_site_symmetry_1
_geom_torsion_site_symmetry_3
_geom_torsion_site_symmetry_4
C9 S1 C11 O1 180.0(3) no . . .
C9 S1 C11 N1 1.5(2) no . . .
C11 S1 C9 C9 179.4(2) no . . 2_666
C11 S1 C9 C10 -0.53(17) no . . .
C10 N1 C11 S1 -2.2(4) no . . .
C10 N1 C11 O1 179.3(3) no . . .
C11 N1 C10 S2 -178.7(2) no . . .
C11 N1 C10 C9 1.8(3) no . . .
C10 N1 C12 C13 -87.3(3) no . . .
C12 N1 C10 S2 3.5(4) no . . .
C12 N1 C10 C9 -176.0(3) no . . .
C11 N1 C12 C13 95.0(3) no . . .
C12 N1 C11 S1 175.7(3) no . . .
C12 N1 C11 O1 -2.8(5) no . . .
C2 C1 C7 C6 0.0(5) no . 2_676 2_676
C7 C1 C2 C3 180.0(3) no 2_676 . .
C7 C1 C2 C8 0.1(4) no 2_676 . .
C1 C2 C3 C4 179.9(3) no . . .
C1 C2 C8 C6 -179.7(3) no . . .
C1 C2 C8 C8 -0.4(4) no . . 2_676
C3 C2 C8 C6 0.4(4) no . . .
C3 C2 C8 C8 179.6(3) no . . 2_676
C8 C2 C3 C4 -0.2(4) no . . .
C2 C3 C4 C5 -0.4(5) no . . .
C3 C4 C5 C6 0.8(5) no . . .
C4 C5 C6 C7 179.5(3) no . . .
C4 C5 C6 C8 -0.6(5) no . . .
C5 C6 C7 C1 179.6(3) no . . 2_676
C5 C6 C8 C2 -0.0(4) no . . .
C5 C6 C8 C8 -179.2(3) no . . 2_676
C7 C6 C8 C2 179.9(2) no . . .
C7 C6 C8 C8 0.7(4) no . . 2_676
C8 C6 C7 C1 -0.3(4) no . . 2_676
C2 C8 C8 C2 180(257746) no . 2_676 2_676
C2 C8 C8 C6 0.8(4) no . 2_676 2_676
C6 C8 C8 C2 -0.8(4) no . 2_676 2_676
C6 C8 C8 C6 180(171521) no . 2_676 2_676
S1 C9 C9 S1 -180(163632) no . 2_666 2_666
S1 C9 C9 C10 0.1(4) no . 2_666 2_666
S1 C9 C10 S2 179.95(15) no . . .
S1 C9 C10 N1 -0.6(3) no . . .
C9 C9 C10 S2 0.0(4) no 2_666 . .
C9 C9 C10 N1 179.5(2) no 2_666 . .
C10 C9 C9 S1 -0.1(4) no . 2_666 2_666
C10 C9 C9 C10 180(163632) no . 2_666 2_666
